data_7063937
loop_
_publ_author_name
'Khan, Sahanwaj'
'Sengupta, Swaraj'
'Khan, Md. Adnan'
'Jana, Narayan Ch.'
'Bagh, Bidraha'
'Naskar, Subhendu'

_publ_section_title
;
 Electrocatalytic proton reduction by mononuclear cobalt complexes of
 bis(benzimidazolyl)pyridine ligands: experimental and theoretical study
;
_journal_issue 37
_journal_name_full 'New Journal of Chemistry'
_journal_page_first 16134
_journal_page_last 16144
_journal_paper_doi 10.1039/D5NJ01975C
_journal_volume 49
_journal_year 2025
_chemical_formula_moiety '3(C23 H21 Co0.5 N5), 4.5(Cl)'
_chemical_formula_sum 'C69 H63 Cl4.5 Co1.5 N15'
_chemical_formula_weight 1350.26
_space_group_crystal_system monoclinic
_space_group_IT_number 15
_space_group_name_Hall '-C 2yc'
_space_group_name_H-M_alt 'C 1 2/c 1'
_atom_sites_solution_hydrogens geom
_atom_sites_solution_primary dual
_audit_creation_date 2025-03-20
_audit_creation_method
;
Olex2 1.5
(compiled 2024.02.16 svn.r378c4104 for OlexSys, GUI svn.r6928)
;
_audit_update_record
;
2025-05-03 deposited with the CCDC.	2025-07-31 downloaded from the CCDC.
;
_cell_angle_alpha 90
_cell_angle_beta 101.994(4)
_cell_angle_gamma 90
_cell_formula_units_Z 8
_cell_length_a 34.4966(14)
_cell_length_b 18.9116(8)
_cell_length_c 21.5652(7)
_cell_measurement_reflns_used 9091
_cell_measurement_temperature 298(2)
_cell_measurement_theta_max 26.1530
_cell_measurement_theta_min 3.5530
_cell_volume 13761.7(9)
_computing_cell_refinement 'CrysAlisPro 1.171.38.46 (Rigaku OD, 2015)'
_computing_data_collection 'CrysAlisPro 1.171.38.46 (Rigaku OD, 2015)'
_computing_data_reduction 'CrysAlisPro 1.171.38.46 (Rigaku OD, 2015)'
_computing_molecular_graphics 'Olex2 1.5 (Dolomanov et al., 2009)'
_computing_publication_material 'Olex2 1.5 (Dolomanov et al., 2009)'
_computing_structure_refinement 'SHELXL 2016/6 (Sheldrick, 2015)'
_computing_structure_solution 'SHELXT  (Sheldrick, 2015)'
_diffrn_ambient_temperature 298.00
_diffrn_detector_area_resol_mean 10.4324
_diffrn_detector_type Atlas
_diffrn_measured_fraction_theta_full 0.987
_diffrn_measured_fraction_theta_max 0.987
_diffrn_measurement_details
;
List of Runs (angles in degrees, time in seconds):

  # Type    Start    End  Width  t~exp~   \w     \q     \k     \f   Frames
#--------------------------------------------------------------------------
  1  \w    -22.00  22.00   1.00  150.10    --   10.07 -57.00 -90.00   44
  2  \w    -41.00  63.00   1.00  150.10    --  -10.22  77.00-180.00  104
  3  \w    -25.00  14.00   1.00  150.10    --  -10.22 -99.00   0.00   39
;
_diffrn_measurement_device 'four-circle diffractometer'
_diffrn_measurement_device_type 'Xcalibur, Atlas'
_diffrn_measurement_method '\w scans'
_diffrn_radiation_type MoK\a
_diffrn_radiation_wavelength 0.71073
_diffrn_reflns_av_R_equivalents 0.0428
_diffrn_reflns_av_unetI/netI 0.0608
_diffrn_reflns_Laue_measured_fraction_full 0.987
_diffrn_reflns_Laue_measured_fraction_max 0.987
_diffrn_reflns_limit_h_max 40
_diffrn_reflns_limit_h_min -40
_diffrn_reflns_limit_k_max 22
_diffrn_reflns_limit_k_min -18
_diffrn_reflns_limit_l_max 25
_diffrn_reflns_limit_l_min -25
_diffrn_reflns_number 31931
_diffrn_reflns_point_group_measured_fraction_full 0.987
_diffrn_reflns_point_group_measured_fraction_max 0.987
_diffrn_reflns_theta_full 25.000
_diffrn_reflns_theta_max 25.000
_diffrn_reflns_theta_min 3.403
_exptl_absorpt_coefficient_mu 0.593
_exptl_absorpt_correction_T_max 1.00000
_exptl_absorpt_correction_T_min 0.84497
_exptl_absorpt_correction_type multi-scan
_exptl_absorpt_process_details
;
CrysAlisPro 1.171.38.46 (Rigaku Oxford Diffraction, 2015)
Empirical absorption correction using spherical harmonics,
 implemented in SCALE3 ABSPACK scaling algorithm.
;
_exptl_crystal_colour 'metallic light brown'
_exptl_crystal_colour_lustre metallic
_exptl_crystal_colour_modifier light
_exptl_crystal_colour_primary brown
_exptl_crystal_density_diffrn 1.303
_exptl_crystal_description plate
_exptl_crystal_F_000 5592
_exptl_crystal_size_max 0.25
_exptl_crystal_size_mid 0.24
_exptl_crystal_size_min 0.1
_refine_diff_density_max 0.907
_refine_diff_density_min -0.937
_refine_diff_density_rms 0.102
_refine_ls_extinction_method none
_refine_ls_goodness_of_fit_ref 1.038
_refine_ls_hydrogen_treatment constr
_refine_ls_matrix_type full
_refine_ls_number_parameters 848
_refine_ls_number_reflns 11975
_refine_ls_number_restraints 0
_refine_ls_restrained_S_all 1.038
_refine_ls_R_factor_all 0.1266
_refine_ls_R_factor_gt 0.0821
_refine_ls_shift/su_max 0.001
_refine_ls_shift/su_mean 0.000
_refine_ls_structure_factor_coef Fsqd
_refine_ls_weighting_details 'w=1/[\s^2^(Fo^2^)+(0.1485P)^2^+25.2837P] where P=(Fo^2^+2Fc^2^)/3'
_refine_ls_weighting_scheme calc
_refine_ls_wR_factor_gt 0.2155
_refine_ls_wR_factor_ref 0.2574
_reflns_Friedel_coverage 0.000
_reflns_number_gt 7779
_reflns_number_total 11975
_reflns_threshold_expression 'I > 2\s(I)'
_cod_data_source_file d5nj01975c2.cif
_cod_data_source_block complex-2
_cod_depositor_comments 'Adding full bibliography for 7063936--7063938.cif.'
_cod_original_formula_sum 'C69 H63 Cl4.50 Co1.50 N15'
_cod_database_code 7063937
_shelx_shelxl_version_number 2016/6
_shelx_space_group_comment
;
The symmetry employed for this shelxl refinement is uniquely defined
by the following loop, which should always be used as a source of
symmetry information in preference to the above space-group names.
They are only intended as comments.
;
_shelx_estimated_absorpt_t_max 0.943
_shelx_estimated_absorpt_t_min 0.866
_olex2_refinement_description
;
1. Fixed Uiso
 At 1.2 times of:
  All C(H) groups, All N(H) groups
 At 1.5 times of:
  All C(H,H,H) groups
2. Others
 Fixed Sof: Cl7(0.5) Cl5(0.5) Cl6(0.25) Cl4(0.25)
3.a Aromatic/amide H refined with riding coordinates:
 N5(H5), N2(H2), N7(H7), N10(H10), N5'(H5'), C17(H17), C22(H22), C2(H2A),
 C7(H7A), C11(H11), C45(H45), C34(H34), C36(H36), N2'(H2'), C12(H12), C25(H25),
 C35(H35), C13(H13), C30(H30), C2'(H2'A), C14'(H14'), C24'(H24'), C40(H40),
 C19'(H19'), C7'(H7'), C11'(H11'), C25'(H25'), C12'(H12')
3.b Idealised Me refined as rotating group:
 C19(H19A,H19B,H19C), C4(H4A,H4B,H4C), C21(H21A,H21B,H21C), C6(H6A,H6B,H6C),
 C27(H27A,H27B,H27C), C44(H44A,H44B,H44C), C4'(H4'A,H4'B,H4'C), C29(H29A,H29B,
 H29C), C18'(H18A,H18B,H18C), C6'(H6'A,H6'B,H6'C), C42(H42A,H42B,H42C),
 C16'(H16A,H16B,H16C)
;
_olex2_submission_special_instructions 'No special instructions were received'
_oxdiff_exptl_absorpt_empirical_details
;
Empirical correction (ABSPACK) includes:
- Absorption correction using spherical harmonics
- Frame scaling
;

loop_
_space_group_symop_operation_xyz
'x, y, z'
'-x, y, -z+1/2'
'x+1/2, y+1/2, z'
'-x+1/2, y+1/2, -z+1/2'
'-x, -y, -z'
'x, -y, z-1/2'
'-x+1/2, -y+1/2, -z'
'x+1/2, -y+1/2, z-1/2'

loop_
_atom_site_label
_atom_site_type_symbol
_atom_site_fract_x
_atom_site_fract_y
_atom_site_fract_z
_atom_site_U_iso_or_equiv
_atom_site_adp_type
_atom_site_occupancy
_atom_site_site_symmetry_order
_atom_site_calc_flag
_atom_site_refinement_flags_posn
_atom_site_refinement_flags_adp
_atom_site_refinement_flags_occupancy
_atom_site_disorder_assembly
_atom_site_disorder_group
Co1' Co 0.500000 0.75988(5) 0.250000 0.0414(3) Uani 1 2 d S T P . .
N3 N 0.34380(11) 0.3507(2) 0.21530(16) 0.0337(9) Uani 1 1 d . . . . .
N8 N 0.28207(11) 0.4215(2) 0.32667(17) 0.0356(9) Uani 1 1 d . . . . .
N4 N 0.30489(11) 0.2873(2) 0.28336(18) 0.0364(9) Uani 1 1 d . . . . .
N1 N 0.33033(11) 0.4762(2) 0.24235(17) 0.0347(9) Uani 1 1 d . . . . .
N6 N 0.26325(12) 0.3934(2) 0.21040(18) 0.0393(9) Uani 1 1 d . . . . .
N5 N 0.32078(13) 0.1759(2) 0.26039(19) 0.0450(10) Uani 1 1 d . . . . .
H5 H 0.331250 0.141432 0.243723 0.054 Uiso 1 1 calc R U . . .
N2 N 0.36596(12) 0.5284(2) 0.18001(18) 0.0415(10) Uani 1 1 d . . . . .
H2 H 0.380916 0.533621 0.153022 0.050 Uiso 1 1 calc R U . . .
N6' N 0.500000 0.6602(3) 0.250000 0.0432(14) Uani 1 2 d S T P . .
N9 N 0.35404(12) 0.3900(2) 0.34632(18) 0.0389(9) Uani 1 1 d . . . . .
N3' N 0.500000 0.8585(3) 0.250000 0.0457(15) Uani 1 2 d S T P . .
N7 N 0.19900(12) 0.4265(2) 0.1951(2) 0.0485(11) Uani 1 1 d . . . . .
H7 H 0.176863 0.441574 0.202495 0.058 Uiso 1 1 calc R U . . .
N10 N 0.36937(13) 0.4190(3) 0.44988(18) 0.0489(11) Uani 1 1 d . . . . .
H10 H 0.366940 0.432916 0.486848 0.059 Uiso 1 1 calc R U . . .
N5' N 0.42398(14) 0.6667(3) 0.1103(2) 0.0532(12) Uani 1 1 d . . . . .
H5' H 0.416352 0.626947 0.092549 0.064 Uiso 1 1 calc R U . . .
C15 C 0.32473(15) 0.2440(3) 0.2506(2) 0.0407(11) Uani 1 1 d . . . . .
N4' N 0.45731(12) 0.7455(2) 0.1784(2) 0.0452(10) Uani 1 1 d . . . . .
N1' N 0.46410(13) 0.7742(2) 0.3053(2) 0.0482(11) Uani 1 1 d . . . . .
C10 C 0.36204(14) 0.3971(3) 0.1837(2) 0.0372(11) Uani 1 1 d . . . . .
C8 C 0.35014(14) 0.5811(3) 0.2116(2) 0.0386(11) Uani 1 1 d . . . . .
C37 C 0.29952(15) 0.4315(3) 0.3872(2) 0.0400(11) Uani 1 1 d . . . . .
C16 C 0.29634(15) 0.1720(3) 0.3030(2) 0.0403(11) Uani 1 1 d . . . . .
C32 C 0.23339(14) 0.4193(3) 0.2362(2) 0.0406(11) Uani 1 1 d . . . . .
C23 C 0.28601(14) 0.2412(3) 0.3173(2) 0.0394(11) Uani 1 1 d . . . . .
C17 C 0.28143(16) 0.1140(3) 0.3297(2) 0.0450(12) Uani 1 1 d . . . . .
H17 H 0.288211 0.068361 0.319933 0.054 Uiso 1 1 calc R U . . .
C9 C 0.35318(14) 0.4677(3) 0.2001(2) 0.0365(11) Uani 1 1 d . . . . .
C1 C 0.32758(13) 0.5477(3) 0.2507(2) 0.0356(11) Uani 1 1 d . . . . .
C14 C 0.34762(15) 0.2799(3) 0.2106(2) 0.0390(11) Uani 1 1 d . . . . .
C33 C 0.24351(14) 0.4352(3) 0.3032(2) 0.0397(11) Uani 1 1 d . . . . .
C22 C 0.26044(14) 0.2523(3) 0.3593(2) 0.0407(11) Uani 1 1 d . . . . .
H22 H 0.253714 0.297869 0.369420 0.049 Uiso 1 1 calc R U . . .
C38 C 0.34140(15) 0.4131(3) 0.3976(2) 0.0380(11) Uani 1 1 d . . . . .
C3 C 0.31094(15) 0.6621(3) 0.2859(2) 0.0439(12) Uani 1 1 d . . . . .
C31 C 0.20686(16) 0.4046(3) 0.1390(3) 0.0475(13) Uani 1 1 d . . . . .
C18 C 0.25643(15) 0.1249(3) 0.3710(2) 0.0433(12) Uani 1 1 d . . . . .
C2 C 0.30787(15) 0.5895(3) 0.2877(2) 0.0407(11) Uani 1 1 d . . . . .
H2A H 0.292673 0.568389 0.313495 0.049 Uiso 1 1 calc R U . . .
C20 C 0.24564(15) 0.1946(3) 0.3849(2) 0.0436(12) Uani 1 1 d . . . . .
C24 C 0.24659(15) 0.3843(2) 0.1471(2) 0.0393(11) Uani 1 1 d . . . . .
C7 C 0.35377(16) 0.6536(3) 0.2102(2) 0.0489(13) Uani 1 1 d . . . . .
H7A H 0.369191 0.674424 0.184660 0.059 Uiso 1 1 calc R U . . .
C11 C 0.38598(16) 0.3718(3) 0.1435(2) 0.0479(13) Uani 1 1 d . . . . .
H11 H 0.398412 0.402771 0.120366 0.057 Uiso 1 1 calc R U . . .
C45 C 0.42383(16) 0.3593(3) 0.3353(3) 0.0510(14) Uani 1 1 d . . . . .
H45 H 0.417709 0.346837 0.292629 0.061 Uiso 1 1 calc R U . . .
C5 C 0.33437(16) 0.6954(3) 0.2471(2) 0.0479(13) Uani 1 1 d . . . . .
C22' C 0.45186(15) 0.6768(3) 0.1614(2) 0.0471(13) Uani 1 1 d . . . . .
C34 C 0.22079(17) 0.4608(3) 0.3432(3) 0.0557(14) Uani 1 1 d . . . . .
H34 H 0.194140 0.471092 0.328132 0.067 Uiso 1 1 calc R U . . .
C36 C 0.27787(17) 0.4572(3) 0.4290(3) 0.0532(14) Uani 1 1 d . . . . .
H36 H 0.289580 0.465115 0.471328 0.064 Uiso 1 1 calc R U . . .
N2' N 0.43461(15) 0.8525(3) 0.3595(3) 0.0675(14) Uani 1 1 d . . . . .
H2' H 0.427356 0.891978 0.373328 0.081 Uiso 1 1 calc R U . . .
C12 C 0.39062(17) 0.2994(3) 0.1393(3) 0.0539(14) Uani 1 1 d . . . . .
H12 H 0.406996 0.281641 0.113691 0.065 Uiso 1 1 calc R U . . .
C23' C 0.47492(16) 0.6264(3) 0.2032(3) 0.0487(13) Uani 1 1 d . . . . .
C46 C 0.39412(14) 0.3800(3) 0.3663(2) 0.0402(11) Uani 1 1 d . . . . .
C39 C 0.40301(16) 0.3977(3) 0.4309(2) 0.0497(14) Uani 1 1 d . . . . .
C10' C 0.47818(16) 0.8933(3) 0.2870(3) 0.0544(14) Uani 1 1 d . . . . .
C25 C 0.26244(16) 0.3617(3) 0.0962(2) 0.0458(12) Uani 1 1 d . . . . .
H25 H 0.288903 0.348248 0.102475 0.055 Uiso 1 1 calc R U . . .
C35 C 0.23799(18) 0.4709(3) 0.4061(3) 0.0628(17) Uani 1 1 d . . . . .
H35 H 0.222576 0.487315 0.433700 0.075 Uiso 1 1 calc R U . . .
C13 C 0.37154(16) 0.2531(3) 0.1720(2) 0.0479(13) Uani 1 1 d . . . . .
H13 H 0.374667 0.204507 0.168271 0.058 Uiso 1 1 calc R U . . .
C26 C 0.23845(19) 0.3595(3) 0.0362(2) 0.0545(14) Uani 1 1 d . . . . .
C19 C 0.24074(19) 0.0623(3) 0.4015(3) 0.0600(15) Uani 1 1 d . . . . .
H19A H 0.248748 0.019410 0.384041 0.090 Uiso 1 1 calc R U . . .
H19B H 0.212331 0.064568 0.393598 0.090 Uiso 1 1 calc R U . . .
H19C H 0.251148 0.063236 0.446429 0.090 Uiso 1 1 calc R U . . .
C21' C 0.43034(16) 0.7821(3) 0.1339(2) 0.0492(13) Uani 1 1 d . . . . .
C1' C 0.44247(16) 0.7360(3) 0.3411(3) 0.0504(13) Uani 1 1 d . . . . .
C4 C 0.28880(19) 0.7073(3) 0.3246(3) 0.0601(15) Uani 1 1 d . . . . .
H4A H 0.271400 0.738890 0.297012 0.090 Uiso 1 1 calc R U . . .
H4B H 0.307372 0.734304 0.354799 0.090 Uiso 1 1 calc R U . . .
H4C H 0.273535 0.677605 0.346558 0.090 Uiso 1 1 calc R U . . .
C21 C 0.21776(18) 0.2063(3) 0.4294(3) 0.0602(16) Uani 1 1 d . . . . .
H21A H 0.230304 0.191290 0.471305 0.090 Uiso 1 1 calc R U . . .
H21B H 0.193972 0.179447 0.415127 0.090 Uiso 1 1 calc R U . . .
H21C H 0.211293 0.255640 0.430126 0.090 Uiso 1 1 calc R U . . .
C28 C 0.19731(19) 0.3781(3) 0.0279(3) 0.0573(15) Uani 1 1 d . . . . .
C30 C 0.18219(17) 0.4002(3) 0.0778(3) 0.0579(15) Uani 1 1 d . . . . .
H30 H 0.155570 0.412507 0.071883 0.069 Uiso 1 1 calc R U . . .
C9' C 0.45816(16) 0.8429(3) 0.3181(3) 0.0527(14) Uani 1 1 d . . . . .
C2' C 0.43627(16) 0.6647(3) 0.3472(3) 0.0525(14) Uani 1 1 d . . . . .
H2'A H 0.448050 0.632261 0.324406 0.063 Uiso 1 1 calc R U . . .
C14' C 0.42122(17) 0.8538(3) 0.1280(3) 0.0567(14) Uani 1 1 d . . . . .
H14' H 0.435003 0.886666 0.156389 0.068 Uiso 1 1 calc R U . . .
C43 C 0.46235(17) 0.3576(4) 0.3687(3) 0.0617(16) Uani 1 1 d . . . . .
C20' C 0.40958(16) 0.7326(3) 0.0912(3) 0.0518(14) Uani 1 1 d . . . . .
C3' C 0.41247(17) 0.6415(4) 0.3872(3) 0.0586(15) Uani 1 1 d . . . . .
C8' C 0.42460(18) 0.7858(4) 0.3751(3) 0.0616(16) Uani 1 1 d . . . . .
C15' C 0.39085(19) 0.8748(4) 0.0784(3) 0.0678(17) Uani 1 1 d . . . . .
C24' C 0.4748(2) 0.5535(3) 0.2021(3) 0.0728(19) Uani 1 1 d . . . . .
H24' H 0.458100 0.528724 0.170019 0.087 Uiso 1 1 calc R U . . .
C40 C 0.44242(18) 0.3963(4) 0.4639(3) 0.0688(19) Uani 1 1 d . . . . .
H40 H 0.448668 0.408429 0.506642 0.083 Uiso 1 1 calc R U . . .
C19' C 0.38034(19) 0.7541(4) 0.0417(3) 0.0676(18) Uani 1 1 d . . . . .
H19' H 0.367202 0.721310 0.012627 0.081 Uiso 1 1 calc R U . . .
C17' C 0.3705(2) 0.8248(4) 0.0351(3) 0.0734(19) Uani 1 1 d . . . . .
C5' C 0.39432(18) 0.6916(4) 0.4212(3) 0.0669(18) Uani 1 1 d . . . . .
C6 C 0.3382(2) 0.7732(3) 0.2449(3) 0.0678(17) Uani 1 1 d . . . . .
H6A H 0.312403 0.794015 0.231709 0.102 Uiso 1 1 calc R U . . .
H6B H 0.354393 0.785747 0.215415 0.102 Uiso 1 1 calc R U . . .
H6C H 0.350255 0.790484 0.286326 0.102 Uiso 1 1 calc R U . . .
C41 C 0.47164(17) 0.3771(4) 0.4336(3) 0.071(2) Uani 1 1 d . . . . .
C7' C 0.4000(2) 0.7613(5) 0.4149(3) 0.077(2) Uani 1 1 d . . . . .
H7' H 0.387622 0.793423 0.437038 0.092 Uiso 1 1 calc R U . . .
C27 C 0.2561(2) 0.3389(4) -0.0189(3) 0.0708(18) Uani 1 1 d . . . . .
H27A H 0.254771 0.378266 -0.047422 0.106 Uiso 1 1 calc R U . . .
H27B H 0.241661 0.299745 -0.040734 0.106 Uiso 1 1 calc R U . . .
H27C H 0.283322 0.325539 -0.004009 0.106 Uiso 1 1 calc R U . . .
C11' C 0.4783(2) 0.9660(4) 0.2878(4) 0.077(2) Uani 1 1 d . . . . .
H11' H 0.464117 0.990553 0.313180 0.092 Uiso 1 1 calc R U . . .
C44 C 0.49493(19) 0.3341(5) 0.3362(3) 0.087(2) Uani 1 1 d . . . . .
H44A H 0.514614 0.370635 0.339861 0.131 Uiso 1 1 calc R U . . .
H44B H 0.484020 0.325153 0.292249 0.131 Uiso 1 1 calc R U . . .
H44C H 0.506883 0.291706 0.355923 0.131 Uiso 1 1 calc R U . . .
C25' C 0.500000 0.5186(5) 0.250000 0.090(4) Uani 1 2 d S T P . .
H25' H 0.499998 0.469448 0.250001 0.109 Uiso 1 2 calc R U P . .
C4' C 0.4061(2) 0.5637(4) 0.3937(3) 0.079(2) Uani 1 1 d . . . . .
H4'A H 0.419811 0.538235 0.366261 0.119 Uiso 1 1 calc R U . . .
H4'B H 0.378251 0.553372 0.382100 0.119 Uiso 1 1 calc R U . . .
H4'C H 0.416055 0.549535 0.436788 0.119 Uiso 1 1 calc R U . . .
C29 C 0.1703(2) 0.3713(4) -0.0366(3) 0.083(2) Uani 1 1 d . . . . .
H29A H 0.143311 0.377947 -0.032814 0.125 Uiso 1 1 calc R U . . .
H29B H 0.173276 0.325174 -0.053584 0.125 Uiso 1 1 calc R U . . .
H29C H 0.177162 0.406586 -0.064554 0.125 Uiso 1 1 calc R U . . .
C12' C 0.500000 1.0024(5) 0.250000 0.088(3) Uani 1 2 d S T P . .
H12' H 0.499999 1.051611 0.249999 0.105 Uiso 1 2 calc R U P . .
C18' C 0.3370(3) 0.8493(5) -0.0169(4) 0.117(3) Uani 1 1 d . . . . .
H18A H 0.314731 0.861948 0.000986 0.175 Uiso 1 1 calc R U . . .
H18B H 0.329624 0.811822 -0.047065 0.175 Uiso 1 1 calc R U . . .
H18C H 0.345426 0.889632 -0.037681 0.175 Uiso 1 1 calc R U . . .
C6' C 0.3679(2) 0.6651(6) 0.4642(4) 0.104(3) Uani 1 1 d . . . . .
H6'A H 0.348411 0.633369 0.440982 0.155 Uiso 1 1 calc R U . . .
H6'B H 0.354847 0.704429 0.479174 0.155 Uiso 1 1 calc R U . . .
H6'C H 0.383673 0.640609 0.499606 0.155 Uiso 1 1 calc R U . . .
C42 C 0.5146(2) 0.3756(6) 0.4696(4) 0.116(4) Uani 1 1 d . . . . .
H42A H 0.525281 0.329077 0.467121 0.174 Uiso 1 1 calc R U . . .
H42B H 0.515739 0.387650 0.513175 0.174 Uiso 1 1 calc R U . . .
H42C H 0.529751 0.409146 0.451136 0.174 Uiso 1 1 calc R U . . .
C16' C 0.3802(3) 0.9518(4) 0.0721(4) 0.099(3) Uani 1 1 d . . . . .
H16A H 0.387257 0.974205 0.112864 0.148 Uiso 1 1 calc R U . . .
H16B H 0.352201 0.956657 0.056058 0.148 Uiso 1 1 calc R U . . .
H16C H 0.394313 0.973934 0.043358 0.148 Uiso 1 1 calc R U . . .
Co1 Co 0.31272(2) 0.38630(3) 0.27050(3) 0.0328(2) Uani 1 1 d . . . . .
Cl2 Cl 0.39626(13) 0.5356(2) 0.07335(17) 0.1775(15) Uani 1 1 d . . . . .
Cl1 Cl 0.3695(3) 0.0703(4) 0.2190(4) 0.320(4) Uani 1 1 d . . . . .
Cl3 Cl 0.1224(2) 0.4647(5) 0.2015(7) 0.439(8) Uani 1 1 d . . . . .
Cl7 Cl 0.4303(5) 0.1191(11) 0.1677(12) 0.386(11) Uani 0.5 1 d . . P . .
Cl5 Cl 0.4534(6) 0.1324(11) 0.4268(8) 0.396(12) Uani 0.5 1 d . . P A 1
Cl6 Cl 0.4768(8) 0.1777(15) 0.4974(12) 0.252(11) Uani 0.25 1 d . . P A -1
Cl4 Cl 0.0729(6) 0.4587(12) 0.0554(13) 0.267(13) Uani 0.25 1 d . . P . .

loop_
_atom_site_aniso_label
_atom_site_aniso_U_11
_atom_site_aniso_U_22
_atom_site_aniso_U_33
_atom_site_aniso_U_23
_atom_site_aniso_U_13
_atom_site_aniso_U_12
Co1' 0.0372(5) 0.0361(6) 0.0487(5) 0.000 0.0035(4) 0.000
N3 0.034(2) 0.035(2) 0.0319(18) -0.0008(17) 0.0068(17) 0.0029(18)
N8 0.040(2) 0.030(2) 0.040(2) 0.0015(17) 0.0159(18) -0.0022(18)
N4 0.039(2) 0.031(2) 0.038(2) -0.0014(17) 0.0050(18) 0.0024(18)
N1 0.036(2) 0.039(2) 0.0311(18) -0.0018(17) 0.0098(17) -0.0021(18)
N6 0.039(2) 0.035(2) 0.043(2) 0.0008(18) 0.0069(19) 0.0020(18)
N5 0.054(3) 0.033(2) 0.050(2) -0.0052(19) 0.017(2) 0.004(2)
N2 0.046(2) 0.040(2) 0.042(2) 0.0032(18) 0.019(2) -0.001(2)
N6' 0.043(3) 0.040(3) 0.047(3) 0.000 0.009(3) 0.000
N9 0.043(2) 0.039(2) 0.035(2) -0.0013(17) 0.0099(18) 0.0010(19)
N3' 0.037(3) 0.035(3) 0.059(4) 0.000 -0.003(3) 0.000
N7 0.039(2) 0.041(3) 0.068(3) 0.005(2) 0.015(2) 0.002(2)
N10 0.054(3) 0.063(3) 0.031(2) -0.003(2) 0.011(2) 0.003(2)
N5' 0.055(3) 0.051(3) 0.052(3) -0.009(2) 0.008(2) -0.011(2)
C15 0.042(3) 0.036(3) 0.041(2) -0.006(2) 0.000(2) 0.003(2)
N4' 0.043(2) 0.039(3) 0.052(2) -0.002(2) 0.007(2) -0.003(2)
N1' 0.042(2) 0.047(3) 0.054(2) -0.004(2) 0.007(2) -0.001(2)
C10 0.039(3) 0.039(3) 0.033(2) 0.000(2) 0.005(2) 0.005(2)
C8 0.039(3) 0.039(3) 0.037(2) 0.001(2) 0.006(2) -0.002(2)
C37 0.046(3) 0.035(3) 0.042(3) -0.002(2) 0.018(2) -0.005(2)
C16 0.045(3) 0.034(3) 0.039(2) -0.001(2) 0.003(2) 0.005(2)
C32 0.035(3) 0.032(3) 0.055(3) 0.003(2) 0.009(2) -0.005(2)
C23 0.039(3) 0.039(3) 0.039(2) 0.000(2) 0.003(2) 0.003(2)
C17 0.053(3) 0.034(3) 0.046(3) 0.000(2) 0.004(3) 0.000(2)
C9 0.035(2) 0.041(3) 0.032(2) 0.001(2) 0.004(2) -0.004(2)
C1 0.034(2) 0.042(3) 0.029(2) 0.000(2) 0.002(2) -0.001(2)
C14 0.042(3) 0.039(3) 0.035(2) -0.004(2) 0.006(2) 0.003(2)
C33 0.038(3) 0.030(3) 0.055(3) 0.005(2) 0.020(2) 0.002(2)
C22 0.042(3) 0.036(3) 0.043(3) -0.006(2) 0.008(2) 0.002(2)
C38 0.046(3) 0.038(3) 0.033(2) -0.001(2) 0.014(2) 0.002(2)
C3 0.044(3) 0.046(3) 0.039(2) -0.006(2) 0.004(2) 0.006(2)
C31 0.046(3) 0.040(3) 0.056(3) 0.007(2) 0.008(3) -0.010(2)
C18 0.046(3) 0.039(3) 0.041(3) 0.001(2) 0.000(2) -0.006(2)
C2 0.041(3) 0.047(3) 0.034(2) 0.001(2) 0.007(2) 0.000(2)
C20 0.041(3) 0.052(3) 0.036(2) -0.002(2) 0.005(2) -0.003(2)
C24 0.044(3) 0.029(3) 0.043(3) 0.002(2) 0.006(2) -0.005(2)
C7 0.050(3) 0.047(3) 0.048(3) 0.006(2) 0.007(3) -0.006(3)
C11 0.053(3) 0.051(3) 0.044(3) 0.000(2) 0.020(3) 0.003(3)
C45 0.046(3) 0.065(4) 0.045(3) 0.001(3) 0.015(3) 0.010(3)
C5 0.050(3) 0.037(3) 0.050(3) 0.001(2) -0.003(3) 0.007(3)
C22' 0.043(3) 0.048(3) 0.047(3) -0.004(2) 0.003(2) -0.004(3)
C34 0.048(3) 0.056(4) 0.064(4) 0.003(3) 0.017(3) 0.008(3)
C36 0.061(4) 0.060(4) 0.043(3) -0.001(3) 0.020(3) 0.006(3)
N2' 0.064(3) 0.060(4) 0.082(3) -0.020(3) 0.023(3) 0.008(3)
C12 0.061(3) 0.056(4) 0.050(3) -0.008(3) 0.023(3) 0.008(3)
C23' 0.050(3) 0.038(3) 0.056(3) -0.006(2) 0.006(3) -0.006(3)
C46 0.037(3) 0.047(3) 0.035(2) 0.002(2) 0.005(2) 0.002(2)
C39 0.047(3) 0.065(4) 0.037(3) 0.003(2) 0.009(2) 0.003(3)
C10' 0.043(3) 0.042(3) 0.073(4) -0.006(3) 0.000(3) 0.005(3)
C25 0.047(3) 0.042(3) 0.045(3) 0.000(2) 0.003(2) 0.000(2)
C35 0.062(4) 0.071(4) 0.066(4) -0.004(3) 0.036(3) 0.016(3)
C13 0.054(3) 0.038(3) 0.052(3) -0.010(2) 0.012(3) 0.009(3)
C26 0.074(4) 0.042(3) 0.045(3) 0.002(2) 0.007(3) -0.007(3)
C19 0.069(4) 0.048(4) 0.062(3) 0.002(3) 0.013(3) -0.016(3)
C21' 0.041(3) 0.056(4) 0.050(3) 0.011(3) 0.005(3) 0.001(3)
C1' 0.041(3) 0.059(4) 0.051(3) 0.001(3) 0.007(3) 0.000(3)
C4 0.066(4) 0.050(4) 0.063(3) -0.012(3) 0.012(3) 0.015(3)
C21 0.066(4) 0.059(4) 0.062(3) -0.006(3) 0.027(3) -0.016(3)
C28 0.064(4) 0.048(3) 0.052(3) 0.006(3) -0.006(3) -0.010(3)
C30 0.045(3) 0.054(4) 0.067(4) 0.008(3) -0.005(3) -0.006(3)
C9' 0.045(3) 0.045(3) 0.066(3) -0.006(3) 0.005(3) 0.004(3)
C2' 0.045(3) 0.061(4) 0.048(3) 0.001(3) 0.003(3) -0.001(3)
C14' 0.046(3) 0.053(4) 0.067(4) -0.001(3) 0.003(3) 0.000(3)
C43 0.044(3) 0.090(5) 0.053(3) 0.002(3) 0.012(3) 0.007(3)
C20' 0.045(3) 0.055(4) 0.053(3) 0.002(3) 0.006(3) -0.011(3)
C3' 0.045(3) 0.073(4) 0.053(3) 0.012(3) -0.002(3) -0.006(3)
C8' 0.053(3) 0.070(4) 0.064(4) -0.007(3) 0.018(3) 0.003(3)
C15' 0.058(4) 0.064(4) 0.075(4) 0.013(3) -0.002(3) 0.008(3)
C24' 0.085(5) 0.041(4) 0.083(4) -0.006(3) -0.006(4) -0.005(3)
C40 0.054(4) 0.109(6) 0.038(3) -0.006(3) -0.003(3) 0.004(4)
C19' 0.058(4) 0.077(5) 0.059(3) 0.005(3) -0.009(3) -0.015(3)
C17' 0.064(4) 0.076(5) 0.070(4) 0.010(4) -0.012(3) -0.003(4)
C5' 0.052(4) 0.091(5) 0.057(3) 0.012(4) 0.011(3) -0.008(4)
C6 0.079(4) 0.046(4) 0.078(4) 0.002(3) 0.015(4) 0.006(3)
C41 0.042(3) 0.112(6) 0.056(3) -0.002(3) 0.004(3) 0.005(3)
C7' 0.057(4) 0.108(7) 0.068(4) -0.011(4) 0.021(3) 0.010(4)
C27 0.098(5) 0.065(4) 0.046(3) 0.001(3) 0.008(3) 0.001(4)
C11' 0.074(4) 0.048(4) 0.110(6) -0.009(4) 0.021(4) 0.010(3)
C44 0.052(4) 0.143(8) 0.068(4) 0.005(4) 0.018(3) 0.023(4)
C25' 0.121(9) 0.030(5) 0.101(8) 0.000 -0.022(7) 0.000
C4' 0.067(4) 0.094(6) 0.073(4) 0.019(4) 0.007(4) -0.020(4)
C29 0.090(5) 0.079(5) 0.064(4) 0.003(4) -0.021(4) -0.016(4)
C12' 0.071(6) 0.042(5) 0.153(10) 0.000 0.030(7) 0.000
C18' 0.102(6) 0.103(7) 0.117(7) 0.021(6) -0.044(6) 0.009(6)
C6' 0.078(5) 0.158(9) 0.081(5) 0.017(5) 0.030(4) -0.001(5)
C42 0.054(4) 0.214(12) 0.070(5) -0.003(6) -0.008(4) 0.009(6)
C16' 0.097(6) 0.074(5) 0.113(6) 0.014(5) -0.008(5) 0.028(5)
Co1 0.0355(4) 0.0317(4) 0.0318(3) -0.0002(3) 0.0082(3) 0.0008(3)
Cl2 0.204(4) 0.189(4) 0.148(3) 0.004(2) 0.056(3) -0.034(3)
Cl1 0.370(9) 0.239(7) 0.402(10) -0.015(7) 0.194(9) 0.061(7)
Cl3 0.208(6) 0.320(10) 0.81(2) -0.209(13) 0.159(10) -0.047(6)
Cl7 0.287(16) 0.32(2) 0.55(3) 0.000(19) 0.10(2) 0.146(14)
Cl5 0.42(2) 0.38(2) 0.289(16) -0.056(15) -0.147(17) 0.117(19)
Cl6 0.27(2) 0.29(3) 0.219(19) -0.040(18) 0.085(19) 0.07(2)
Cl4 0.203(17) 0.23(2) 0.40(3) 0.19(2) 0.14(2) 0.027(15)

loop_
_atom_type_symbol
_atom_type_description
_atom_type_scat_dispersion_real
_atom_type_scat_dispersion_imag
_atom_type_scat_source
C C 0.0033 0.0016 'International Tables Vol C Tables 4.2.6.8 and 6.1.1.4'
H H 0.0000 0.0000 'International Tables Vol C Tables 4.2.6.8 and 6.1.1.4'
Cl Cl 0.1484 0.1585 'International Tables Vol C Tables 4.2.6.8 and 6.1.1.4'
Co Co 0.3494 0.9721 'International Tables Vol C Tables 4.2.6.8 and 6.1.1.4'
N N 0.0061 0.0033 'International Tables Vol C Tables 4.2.6.8 and 6.1.1.4'

loop_
_geom_angle_atom_site_label_1
_geom_angle_atom_site_label_2
_geom_angle_atom_site_label_3
_geom_angle
_geom_angle_site_symmetry_1
_geom_angle_site_symmetry_3
_geom_angle_publ_flag
N6' Co1' N4' 81.87(13) . . ?
N6' Co1' N4' 81.87(13) . 2_655 ?
N6' Co1' N1' 98.14(14) . . ?
N6' Co1' N1' 98.14(14) . 2_655 ?
N3' Co1' N6' 180.0 . . ?
N3' Co1' N4' 98.13(13) . . ?
N3' Co1' N4' 98.13(13) . 2_655 ?
N3' Co1' N1' 81.86(14) . 2_655 ?
N3' Co1' N1' 81.86(14) . . ?
N4' Co1' N4' 163.7(3) 2_655 . ?
N1' Co1' N4' 90.34(18) 2_655 . ?
N1' Co1' N4' 90.33(18) . 2_655 ?
N1' Co1' N4' 91.96(18) . . ?
N1' Co1' N4' 91.96(18) 2_655 2_655 ?
N1' Co1' N1' 163.7(3) . 2_655 ?
C10 N3 C14 123.0(4) . . ?
C10 N3 Co1 118.4(3) . . ?
C14 N3 Co1 118.6(3) . . ?
C37 N8 C33 123.4(4) . . ?
C37 N8 Co1 118.7(3) . . ?
C33 N8 Co1 118.0(3) . . ?
C15 N4 C23 103.9(4) . . ?
C15 N4 Co1 114.3(3) . . ?
C23 N4 Co1 141.8(3) . . ?
C9 N1 C1 106.0(4) . . ?
C9 N1 Co1 112.1(3) . . ?
C1 N1 Co1 141.9(3) . . ?
C32 N6 C24 104.8(4) . . ?
C32 N6 Co1 113.1(3) . . ?
C24 N6 Co1 142.1(3) . . ?
C15 N5 H5 127.5 . . ?
C15 N5 C16 105.0(4) . . ?
C16 N5 H5 127.5 . . ?
C8 N2 H2 127.2 . . ?
C9 N2 H2 127.2 . . ?
C9 N2 C8 105.6(4) . . ?
C23' N6' Co1' 118.3(3) 2_655 . ?
C23' N6' Co1' 118.3(3) . . ?
C23' N6' C23' 123.4(7) 2_655 . ?
C38 N9 C46 105.3(4) . . ?
C38 N9 Co1 113.5(3) . . ?
C46 N9 Co1 141.1(3) . . ?
C10' N3' Co1' 118.7(3) 2_655 . ?
C10' N3' Co1' 118.7(3) . . ?
C10' N3' C10' 122.7(7) 2_655 . ?
C32 N7 H7 127.9 . . ?
C32 N7 C31 104.2(4) . . ?
C31 N7 H7 127.9 . . ?
C38 N10 H10 128.2 . . ?
C38 N10 C39 103.5(4) . . ?
C39 N10 H10 128.2 . . ?
C22' N5' H5' 127.0 . . ?
C22' N5' C20' 106.0(5) . . ?
C20' N5' H5' 127.0 . . ?
N4 C15 C14 115.1(4) . . ?
N5 C15 N4 115.2(4) . . ?
N5 C15 C14 129.8(4) . . ?
C22' N4' Co1' 113.2(4) . . ?
C22' N4' C21' 105.0(4) . . ?
C21' N4' Co1' 141.7(4) . . ?
C1' N1' Co1' 140.4(4) . . ?
C9' N1' Co1' 114.1(4) . . ?
C9' N1' C1' 105.4(5) . . ?
N3 C10 C9 109.7(4) . . ?
N3 C10 C11 119.3(4) . . ?
C11 C10 C9 131.0(5) . . ?
N2 C8 C1 107.2(4) . . ?
C7 C8 N2 131.3(4) . . ?
C7 C8 C1 121.4(5) . . ?
N8 C37 C38 110.4(4) . . ?
N8 C37 C36 119.8(5) . . ?
C36 C37 C38 129.8(5) . . ?
N5 C16 C23 108.4(4) . . ?
N5 C16 C17 130.8(5) . . ?
C17 C16 C23 120.7(5) . . ?
N6 C32 C33 115.9(4) . . ?
N7 C32 N6 114.3(4) . . ?
N7 C32 C33 129.7(5) . . ?
N4 C23 C16 107.5(4) . . ?
N4 C23 C22 132.3(5) . . ?
C22 C23 C16 120.2(5) . . ?
C16 C17 H17 120.5 . . ?
C18 C17 C16 119.1(5) . . ?
C18 C17 H17 120.5 . . ?
N1 C9 N2 113.7(4) . . ?
N1 C9 C10 118.0(4) . . ?
N2 C9 C10 128.3(4) . . ?
N1 C1 C8 107.5(4) . . ?
N1 C1 C2 133.6(4) . . ?
C2 C1 C8 118.9(5) . . ?
N3 C14 C15 110.2(4) . . ?
N3 C14 C13 119.2(5) . . ?
C13 C14 C15 130.7(5) . . ?
N8 C33 C32 110.4(4) . . ?
N8 C33 C34 118.8(5) . . ?
C34 C33 C32 130.7(5) . . ?
C23 C22 H22 120.7 . . ?
C20 C22 C23 118.5(5) . . ?
C20 C22 H22 120.7 . . ?
N9 C38 C37 115.6(4) . . ?
N10 C38 N9 115.0(4) . . ?
N10 C38 C37 129.3(4) . . ?
C2 C3 C5 120.8(5) . . ?
C2 C3 C4 119.9(5) . . ?
C5 C3 C4 119.2(5) . . ?
N7 C31 C24 110.2(5) . . ?
N7 C31 C30 130.9(5) . . ?
C24 C31 C30 118.9(5) . . ?
C17 C18 C20 120.1(5) . . ?
C17 C18 C19 119.6(5) . . ?
C20 C18 C19 120.3(5) . . ?
C1 C2 H2A 120.0 . . ?
C3 C2 C1 119.9(5) . . ?
C3 C2 H2A 120.0 . . ?
C22 C20 C18 121.3(5) . . ?
C22 C20 C21 118.7(5) . . ?
C18 C20 C21 120.0(5) . . ?
N6 C24 C31 106.5(4) . . ?
N6 C24 C25 132.0(5) . . ?
C25 C24 C31 121.5(5) . . ?
C8 C7 H7A 120.1 . . ?
C8 C7 C5 119.9(5) . . ?
C5 C7 H7A 120.1 . . ?
C10 C11 H11 121.0 . . ?
C12 C11 C10 118.1(5) . . ?
C12 C11 H11 121.0 . . ?
C46 C45 H45 120.6 . . ?
C43 C45 H45 120.6 . . ?
C43 C45 C46 118.9(5) . . ?
C3 C5 C6 121.5(5) . . ?
C7 C5 C3 119.0(5) . . ?
C7 C5 C6 119.5(5) . . ?
N5' C22' N4' 113.7(5) . . ?
N5' C22' C23' 130.0(5) . . ?
N4' C22' C23' 116.2(5) . . ?
C33 C34 H34 120.5 . . ?
C33 C34 C35 119.0(5) . . ?
C35 C34 H34 120.5 . . ?
C37 C36 H36 121.1 . . ?
C37 C36 C35 117.8(5) . . ?
C35 C36 H36 121.1 . . ?
C9' N2' H2' 127.5 . . ?
C9' N2' C8' 104.9(5) . . ?
C8' N2' H2' 127.5 . . ?
C11 C12 H12 119.3 . . ?
C13 C12 C11 121.4(5) . . ?
C13 C12 H12 119.3 . . ?
N6' C23' C22' 110.0(5) . . ?
N6' C23' C24' 119.0(6) . . ?
C24' C23' C22' 130.9(5) . . ?
N9 C46 C45 132.9(4) . . ?
N9 C46 C39 106.1(4) . . ?
C45 C46 C39 120.9(5) . . ?
N10 C39 C46 110.0(5) . . ?
N10 C39 C40 130.4(5) . . ?
C40 C39 C46 119.3(5) . . ?
N3' C10' C9' 109.3(5) . . ?
N3' C10' C11' 119.2(6) . . ?
C11' C10' C9' 131.5(6) . . ?
C24 C25 H25 120.3 . . ?
C26 C25 C24 119.3(5) . . ?
C26 C25 H25 120.3 . . ?
C34 C35 C36 121.2(5) . . ?
C34 C35 H35 119.4 . . ?
C36 C35 H35 119.4 . . ?
C14 C13 H13 120.5 . . ?
C12 C13 C14 119.0(5) . . ?
C12 C13 H13 120.5 . . ?
C25 C26 C28 119.5(5) . . ?
C25 C26 C27 119.2(6) . . ?
C28 C26 C27 121.3(5) . . ?
C18 C19 H19A 109.5 . . ?
C18 C19 H19B 109.5 . . ?
C18 C19 H19C 109.5 . . ?
H19A C19 H19B 109.5 . . ?
H19A C19 H19C 109.5 . . ?
H19B C19 H19C 109.5 . . ?
N4' C21' C14' 131.4(5) . . ?
N4' C21' C20' 107.5(5) . . ?
C14' C21' C20' 121.0(5) . . ?
N1' C1' C8' 106.6(5) . . ?
C2' C1' N1' 132.6(5) . . ?
C2' C1' C8' 120.7(5) . . ?
C3 C4 H4A 109.5 . . ?
C3 C4 H4B 109.5 . . ?
C3 C4 H4C 109.5 . . ?
H4A C4 H4B 109.5 . . ?
H4A C4 H4C 109.5 . . ?
H4B C4 H4C 109.5 . . ?
C20 C21 H21A 109.5 . . ?
C20 C21 H21B 109.5 . . ?
C20 C21 H21C 109.5 . . ?
H21A C21 H21B 109.5 . . ?
H21A C21 H21C 109.5 . . ?
H21B C21 H21C 109.5 . . ?
C26 C28 C29 119.9(6) . . ?
C30 C28 C26 120.6(5) . . ?
C30 C28 C29 119.5(6) . . ?
C31 C30 H30 119.9 . . ?
C28 C30 C31 120.1(5) . . ?
C28 C30 H30 119.9 . . ?
N1' C9' C10' 116.0(5) . . ?
N2' C9' N1' 113.8(5) . . ?
N2' C9' C10' 130.1(5) . . ?
C1' C2' H2'A 120.2 . . ?
C1' C2' C3' 119.7(6) . . ?
C3' C2' H2'A 120.2 . . ?
C21' C14' H14' 121.0 . . ?
C15' C14' C21' 117.9(6) . . ?
C15' C14' H14' 121.0 . . ?
C45 C43 C41 120.4(5) . . ?
C45 C43 C44 119.8(5) . . ?
C41 C43 C44 119.8(5) . . ?
N5' C20' C21' 107.8(5) . . ?
C19' C20' N5' 131.7(6) . . ?
C19' C20' C21' 120.5(6) . . ?
C2' C3' C5' 119.6(6) . . ?
C2' C3' C4' 119.2(6) . . ?
C5' C3' C4' 121.2(6) . . ?
N2' C8' C1' 109.1(5) . . ?
N2' C8' C7' 132.0(6) . . ?
C7' C8' C1' 118.8(7) . . ?
C14' C15' C17' 120.7(6) . . ?
C14' C15' C16' 118.5(6) . . ?
C17' C15' C16' 120.8(6) . . ?
C23' C24' H24' 121.0 . . ?
C25' C24' C23' 118.0(7) . . ?
C25' C24' H24' 121.0 . . ?
C39 C40 H40 120.0 . . ?
C41 C40 C39 120.0(5) . . ?
C41 C40 H40 120.0 . . ?
C20' C19' H19' 120.2 . . ?
C20' C19' C17' 119.5(6) . . ?
C17' C19' H19' 120.2 . . ?
C15' C17' C18' 119.1(7) . . ?
C19' C17' C15' 120.3(6) . . ?
C19' C17' C18' 120.5(7) . . ?
C3' C5' C6' 118.7(7) . . ?
C7' C5' C3' 120.9(6) . . ?
C7' C5' C6' 120.4(7) . . ?
C5 C6 H6A 109.5 . . ?
C5 C6 H6B 109.5 . . ?
C5 C6 H6C 109.5 . . ?
H6A C6 H6B 109.5 . . ?
H6A C6 H6C 109.5 . . ?
H6B C6 H6C 109.5 . . ?
C43 C41 C42 119.6(6) . . ?
C40 C41 C43 120.4(5) . . ?
C40 C41 C42 119.9(6) . . ?
C8' C7' H7' 119.9 . . ?
C5' C7' C8' 120.3(7) . . ?
C5' C7' H7' 119.9 . . ?
C26 C27 H27A 109.5 . . ?
C26 C27 H27B 109.5 . . ?
C26 C27 H27C 109.5 . . ?
H27A C27 H27B 109.5 . . ?
H27A C27 H27C 109.5 . . ?
H27B C27 H27C 109.5 . . ?
C10' C11' H11' 120.5 . . ?
C10' C11' C12' 119.0(7) . . ?
C12' C11' H11' 120.5 . . ?
C43 C44 H44A 109.5 . . ?
C43 C44 H44B 109.5 . . ?
C43 C44 H44C 109.5 . . ?
H44A C44 H44B 109.5 . . ?
H44A C44 H44C 109.5 . . ?
H44B C44 H44C 109.5 . . ?
C24' C25' C24' 122.6(9) . 2_655 ?
C24' C25' H25' 118.7 2_655 . ?
C24' C25' H25' 118.7 . . ?
C3' C4' H4'A 109.5 . . ?
C3' C4' H4'B 109.5 . . ?
C3' C4' H4'C 109.5 . . ?
H4'A C4' H4'B 109.5 . . ?
H4'A C4' H4'C 109.5 . . ?
H4'B C4' H4'C 109.5 . . ?
C28 C29 H29A 109.5 . . ?
C28 C29 H29B 109.5 . . ?
C28 C29 H29C 109.5 . . ?
H29A C29 H29B 109.5 . . ?
H29A C29 H29C 109.5 . . ?
H29B C29 H29C 109.5 . . ?
C11' C12' C11' 120.9(9) . 2_655 ?
C11' C12' H12' 119.5 . . ?
C11' C12' H12' 119.5 2_655 . ?
C17' C18' H18A 109.5 . . ?
C17' C18' H18B 109.5 . . ?
C17' C18' H18C 109.5 . . ?
H18A C18' H18B 109.5 . . ?
H18A C18' H18C 109.5 . . ?
H18B C18' H18C 109.5 . . ?
C5' C6' H6'A 109.5 . . ?
C5' C6' H6'B 109.5 . . ?
C5' C6' H6'C 109.5 . . ?
H6'A C6' H6'B 109.5 . . ?
H6'A C6' H6'C 109.5 . . ?
H6'B C6' H6'C 109.5 . . ?
C41 C42 H42A 109.5 . . ?
C41 C42 H42B 109.5 . . ?
C41 C42 H42C 109.5 . . ?
H42A C42 H42B 109.5 . . ?
H42A C42 H42C 109.5 . . ?
H42B C42 H42C 109.5 . . ?
C15' C16' H16A 109.5 . . ?
C15' C16' H16B 109.5 . . ?
C15' C16' H16C 109.5 . . ?
H16A C16' H16B 109.5 . . ?
H16A C16' H16C 109.5 . . ?
H16B C16' H16C 109.5 . . ?
N3 Co1 N8 179.27(17) . . ?
N3 Co1 N4 81.88(16) . . ?
N3 Co1 N1 81.91(16) . . ?
N3 Co1 N6 98.12(16) . . ?
N3 Co1 N9 97.51(16) . . ?
N8 Co1 N4 97.85(16) . . ?
N8 Co1 N1 98.36(16) . . ?
N8 Co1 N6 82.56(17) . . ?
N8 Co1 N9 81.81(17) . . ?
N4 Co1 N1 163.77(16) . . ?
N4 Co1 N6 91.96(17) . . ?
N4 Co1 N9 90.80(17) . . ?
N6 Co1 N1 91.10(16) . . ?
N6 Co1 N9 164.36(16) . . ?
N9 Co1 N1 90.54(16) . . ?

loop_
_geom_bond_atom_site_label_1
_geom_bond_atom_site_label_2
_geom_bond_distance
_geom_bond_site_symmetry_2
_geom_bond_publ_flag
Co1' N6' 1.886(6) . ?
Co1' N3' 1.866(6) . ?
Co1' N4' 1.919(4) . ?
Co1' N4' 1.919(4) 2_655 ?
Co1' N1' 1.909(4) . ?
Co1' N1' 1.909(4) 2_655 ?
N3 C10 1.345(6) . ?
N3 C14 1.353(6) . ?
N3 Co1 1.884(4) . ?
N8 C37 1.333(6) . ?
N8 C33 1.346(6) . ?
N8 Co1 1.887(4) . ?
N4 C15 1.356(6) . ?
N4 C23 1.385(6) . ?
N4 Co1 1.921(4) . ?
N1 C9 1.332(6) . ?
N1 C1 1.370(6) . ?
N1 Co1 1.945(4) . ?
N6 C32 1.359(6) . ?
N6 C24 1.378(6) . ?
N6 Co1 1.921(4) . ?
N5 H5 0.8600 . ?
N5 C15 1.316(6) . ?
N5 C16 1.372(6) . ?
N2 H2 0.8600 . ?
N2 C8 1.381(6) . ?
N2 C9 1.334(6) . ?
N6' C23' 1.346(6) 2_655 ?
N6' C23' 1.346(6) . ?
N9 C38 1.344(6) . ?
N9 C46 1.373(6) . ?
N9 Co1 1.934(4) . ?
N3' C10' 1.373(7) . ?
N3' C10' 1.373(7) 2_655 ?
N7 H7 0.8600 . ?
N7 C32 1.331(6) . ?
N7 C31 1.359(7) . ?
N10 H10 0.8600 . ?
N10 C38 1.328(6) . ?
N10 C39 1.369(7) . ?
N5' H5' 0.8600 . ?
N5' C22' 1.317(7) . ?
N5' C20' 1.373(8) . ?
C15 C14 1.452(7) . ?
N4' C22' 1.353(7) . ?
N4' C21' 1.375(7) . ?
N1' C1' 1.383(7) . ?
N1' C9' 1.353(7) . ?
C10 C9 1.431(7) . ?
C10 C11 1.400(7) . ?
C8 C1 1.410(7) . ?
C8 C7 1.377(8) . ?
C37 C38 1.457(7) . ?
C37 C36 1.374(7) . ?
C16 C23 1.407(7) . ?
C16 C17 1.387(7) . ?
C32 C33 1.448(7) . ?
C23 C22 1.404(7) . ?
C17 H17 0.9300 . ?
C17 C18 1.378(7) . ?
C1 C2 1.395(7) . ?
C14 C13 1.384(7) . ?
C33 C34 1.368(7) . ?
C22 H22 0.9300 . ?
C22 C20 1.369(7) . ?
C3 C2 1.378(8) . ?
C3 C5 1.426(8) . ?
C3 C4 1.509(7) . ?
C31 C24 1.399(7) . ?
C31 C30 1.416(8) . ?
C18 C20 1.418(7) . ?
C18 C19 1.508(7) . ?
C2 H2A 0.9300 . ?
C20 C21 1.510(7) . ?
C24 C25 1.390(7) . ?
C7 H7A 0.9300 . ?
C7 C5 1.387(8) . ?
C11 H11 0.9300 . ?
C11 C12 1.385(8) . ?
C45 H45 0.9300 . ?
C45 C46 1.392(7) . ?
C45 C43 1.374(8) . ?
C5 C6 1.480(8) . ?
C22' C23' 1.433(8) . ?
C34 H34 0.9300 . ?
C34 C35 1.376(8) . ?
C36 H36 0.9300 . ?
C36 C35 1.386(8) . ?
N2' H2' 0.8600 . ?
N2' C9' 1.339(7) . ?
N2' C8' 1.369(8) . ?
C12 H12 0.9300 . ?
C12 C13 1.376(8) . ?
C23' C24' 1.379(8) . ?
C46 C39 1.403(7) . ?
C39 C40 1.398(8) . ?
C10' C9' 1.424(8) . ?
C10' C11' 1.374(9) . ?
C25 H25 0.9300 . ?
C25 C26 1.384(7) . ?
C35 H35 0.9300 . ?
C13 H13 0.9300 . ?
C26 C28 1.437(9) . ?
C26 C27 1.496(8) . ?
C19 H19A 0.9600 . ?
C19 H19B 0.9600 . ?
C19 H19C 0.9600 . ?
C21' C14' 1.392(8) . ?
C21' C20' 1.401(8) . ?
C1' C2' 1.376(8) . ?
C1' C8' 1.411(8) . ?
C4 H4A 0.9600 . ?
C4 H4B 0.9600 . ?
C4 H4C 0.9600 . ?
C21 H21A 0.9600 . ?
C21 H21B 0.9600 . ?
C21 H21C 0.9600 . ?
C28 C30 1.357(9) . ?
C28 C29 1.510(8) . ?
C30 H30 0.9300 . ?
C2' H2'A 0.9300 . ?
C2' C3' 1.381(8) . ?
C14' H14' 0.9300 . ?
C14' C15' 1.391(8) . ?
C43 C41 1.419(9) . ?
C43 C44 1.508(8) . ?
C20' C19' 1.370(8) . ?
C3' C5' 1.421(10) . ?
C3' C4' 1.499(10) . ?
C8' C7' 1.405(9) . ?
C15' C17' 1.409(10) . ?
C15' C16' 1.502(10) . ?
C24' H24' 0.9300 . ?
C24' C25' 1.373(8) . ?
C40 H40 0.9300 . ?
C40 C41 1.360(9) . ?
C19' H19' 0.9300 . ?
C19' C17' 1.378(10) . ?
C17' C18' 1.506(10) . ?
C5' C7' 1.342(10) . ?
C5' C6' 1.515(9) . ?
C6 H6A 0.9600 . ?
C6 H6B 0.9600 . ?
C6 H6C 0.9600 . ?
C41 C42 1.523(9) . ?
C7' H7' 0.9300 . ?
C27 H27A 0.9600 . ?
C27 H27B 0.9600 . ?
C27 H27C 0.9600 . ?
C11' H11' 0.9300 . ?
C11' C12' 1.398(9) . ?
C44 H44A 0.9600 . ?
C44 H44B 0.9600 . ?
C44 H44C 0.9600 . ?
C25' H25' 0.9300 . ?
C4' H4'A 0.9600 . ?
C4' H4'B 0.9600 . ?
C4' H4'C 0.9600 . ?
C29 H29A 0.9600 . ?
C29 H29B 0.9600 . ?
C29 H29C 0.9600 . ?
C12' H12' 0.9300 . ?
C18' H18A 0.9600 . ?
C18' H18B 0.9600 . ?
C18' H18C 0.9600 . ?
C6' H6'A 0.9600 . ?
C6' H6'B 0.9600 . ?
C6' H6'C 0.9600 . ?
C42 H42A 0.9600 . ?
C42 H42B 0.9600 . ?
C42 H42C 0.9600 . ?
C16' H16A 0.9600 . ?
C16' H16B 0.9600 . ?
C16' H16C 0.9600 . ?
Cl5 Cl6 1.79(3) . ?

loop_
_geom_torsion_atom_site_label_1
_geom_torsion_atom_site_label_2
_geom_torsion_atom_site_label_3
_geom_torsion_atom_site_label_4
_geom_torsion
_geom_torsion_site_symmetry_1
_geom_torsion_site_symmetry_2
_geom_torsion_site_symmetry_3
_geom_torsion_site_symmetry_4
_geom_torsion_publ_flag
Co1' N6' C23' C22' -0.9(5) . . . . ?
Co1' N6' C23' C24' 179.5(5) . . . . ?
Co1' N3' C10' C9' -1.6(5) . . . . ?
Co1' N3' C10' C11' 179.3(5) . . . . ?
Co1' N4' C22' N5' -176.7(3) . . . . ?
Co1' N4' C22' C23' 7.3(6) . . . . ?
Co1' N4' C21' C14' -7.3(10) . . . . ?
Co1' N4' C21' C20' 175.0(4) . . . . ?
Co1' N1' C1' C2' -5.7(10) . . . . ?
Co1' N1' C1' C8' 175.0(5) . . . . ?
Co1' N1' C9' N2' -176.6(4) . . . . ?
Co1' N1' C9' C10' 2.1(6) . . . . ?
N3 C10 C9 N1 1.2(6) . . . . ?
N3 C10 C9 N2 178.8(4) . . . . ?
N3 C10 C11 C12 -1.5(8) . . . . ?
N3 C14 C13 C12 -0.3(7) . . . . ?
N8 C37 C38 N9 -0.4(6) . . . . ?
N8 C37 C38 N10 176.1(5) . . . . ?
N8 C37 C36 C35 0.8(8) . . . . ?
N8 C33 C34 C35 -0.6(8) . . . . ?
N4 C15 C14 N3 0.0(6) . . . . ?
N4 C15 C14 C13 178.9(5) . . . . ?
N4 C23 C22 C20 178.6(5) . . . . ?
N1 C1 C2 C3 180.0(5) . . . . ?
N6 C32 C33 N8 1.0(6) . . . . ?
N6 C32 C33 C34 -179.3(5) . . . . ?
N6 C24 C25 C26 -178.1(5) . . . . ?
N5 C15 C14 N3 -179.0(5) . . . . ?
N5 C15 C14 C13 -0.1(9) . . . . ?
N5 C16 C23 N4 -0.7(5) . . . . ?
N5 C16 C23 C22 178.9(4) . . . . ?
N5 C16 C17 C18 -178.7(5) . . . . ?
N2 C8 C1 N1 0.3(5) . . . . ?
N2 C8 C1 C2 -179.3(4) . . . . ?
N2 C8 C7 C5 179.8(5) . . . . ?
N6' C23' C24' C25' 1.1(9) . . . . ?
N9 C46 C39 N10 -1.0(6) . . . . ?
N9 C46 C39 C40 -176.7(5) . . . . ?
N3' C10' C9' N1' -0.4(7) . . . . ?
N3' C10' C9' N2' 178.1(5) . . . . ?
N3' C10' C11' C12' 1.3(9) . . . . ?
N7 C32 C33 N8 -178.6(5) . . . . ?
N7 C32 C33 C34 1.1(9) . . . . ?
N7 C31 C24 N6 0.7(6) . . . . ?
N7 C31 C24 C25 -178.0(5) . . . . ?
N7 C31 C30 C28 178.1(6) . . . . ?
N10 C39 C40 C41 -175.5(7) . . . . ?
N5' C22' C23' N6' -179.5(5) . . . . ?
N5' C22' C23' C24' 0.1(11) . . . . ?
N5' C20' C19' C17' 177.0(6) . . . . ?
C15 N4 C23 C16 0.7(5) . . . . ?
C15 N4 C23 C22 -178.8(5) . . . . ?
C15 N5 C16 C23 0.3(5) . . . . ?
C15 N5 C16 C17 178.8(5) . . . . ?
C15 C14 C13 C12 -179.1(5) . . . . ?
N4' Co1' N6' C23' -176.2(3) . . . 2_655 ?
N4' Co1' N6' C23' 3.8(3) 2_655 . . 2_655 ?
N4' Co1' N6' C23' 3.8(3) . . . . ?
N4' Co1' N6' C23' -176.2(3) 2_655 . . . ?
N4' Co1' N3' C10' -87.0(3) 2_655 . . . ?
N4' Co1' N3' C10' -87.0(3) . . . 2_655 ?
N4' Co1' N3' C10' 93.0(3) 2_655 . . 2_655 ?
N4' Co1' N3' C10' 93.0(3) . . . . ?
N4' C22' C23' N6' -4.3(6) . . . . ?
N4' C22' C23' C24' 175.4(6) . . . . ?
N4' C21' C14' C15' -177.5(6) . . . . ?
N4' C21' C20' N5' 0.3(6) . . . . ?
N4' C21' C20' C19' 179.6(5) . . . . ?
N1' Co1' N6' C23' -85.4(3) 2_655 . . . ?
N1' Co1' N6' C23' 94.6(3) . . . . ?
N1' Co1' N6' C23' -85.4(3) . . . 2_655 ?
N1' Co1' N6' C23' 94.6(3) 2_655 . . 2_655 ?
N1' Co1' N3' C10' 2.2(3) . . . . ?
N1' Co1' N3' C10' -177.8(3) 2_655 . . . ?
N1' Co1' N3' C10' 2.2(3) 2_655 . . 2_655 ?
N1' Co1' N3' C10' -177.8(3) . . . 2_655 ?
N1' C1' C2' C3' -179.6(5) . . . . ?
N1' C1' C8' N2' 1.0(7) . . . . ?
N1' C1' C8' C7' 178.9(5) . . . . ?
C10 N3 C14 C15 179.5(4) . . . . ?
C10 N3 C14 C13 0.5(7) . . . . ?
C10 N3 Co1 N4 -179.9(4) . . . . ?
C10 N3 Co1 N1 -0.7(3) . . . . ?
C10 N3 Co1 N6 89.3(3) . . . . ?
C10 N3 Co1 N9 -90.2(3) . . . . ?
C10 C11 C12 C13 1.7(8) . . . . ?
C8 N2 C9 N1 -0.1(5) . . . . ?
C8 N2 C9 C10 -177.8(5) . . . . ?
C8 C1 C2 C3 -0.6(7) . . . . ?
C8 C7 C5 C3 0.1(8) . . . . ?
C8 C7 C5 C6 -179.5(5) . . . . ?
C37 N8 C33 C32 179.7(4) . . . . ?
C37 N8 C33 C34 -0.1(7) . . . . ?
C37 N8 Co1 N4 88.7(4) . . . . ?
C37 N8 Co1 N1 -90.3(4) . . . . ?
C37 N8 Co1 N6 179.7(4) . . . . ?
C37 N8 Co1 N9 -1.0(4) . . . . ?
C37 C36 C35 C34 -1.5(9) . . . . ?
C16 N5 C15 N4 0.1(6) . . . . ?
C16 N5 C15 C14 179.1(5) . . . . ?
C16 C23 C22 C20 -0.8(7) . . . . ?
C16 C17 C18 C20 1.1(7) . . . . ?
C16 C17 C18 C19 -178.7(5) . . . . ?
C32 N6 C24 C31 -0.9(5) . . . . ?
C32 N6 C24 C25 177.6(5) . . . . ?
C32 N7 C31 C24 -0.1(6) . . . . ?
C32 N7 C31 C30 -179.7(6) . . . . ?
C32 C33 C34 C35 179.7(6) . . . . ?
C23 N4 C15 N5 -0.5(6) . . . . ?
C23 N4 C15 C14 -179.7(4) . . . . ?
C23 C16 C17 C18 -0.4(7) . . . . ?
C23 C22 C20 C18 1.6(7) . . . . ?
C23 C22 C20 C21 -179.3(5) . . . . ?
C17 C16 C23 N4 -179.3(4) . . . . ?
C17 C16 C23 C22 0.2(7) . . . . ?
C17 C18 C20 C22 -1.8(7) . . . . ?
C17 C18 C20 C21 179.1(5) . . . . ?
C9 N1 C1 C8 -0.3(5) . . . . ?
C9 N1 C1 C2 179.2(5) . . . . ?
C9 N2 C8 C1 -0.1(5) . . . . ?
C9 N2 C8 C7 179.0(5) . . . . ?
C9 C10 C11 C12 176.7(5) . . . . ?
C1 N1 C9 N2 0.2(5) . . . . ?
C1 N1 C9 C10 178.2(4) . . . . ?
C1 C8 C7 C5 -1.2(7) . . . . ?
C14 N3 C10 C9 -178.1(4) . . . . ?
C14 N3 C10 C11 0.5(7) . . . . ?
C14 N3 Co1 N4 -1.7(3) . . . . ?
C14 N3 Co1 N1 177.5(4) . . . . ?
C14 N3 Co1 N6 -92.5(3) . . . . ?
C14 N3 Co1 N9 88.0(4) . . . . ?
C33 N8 C37 C38 -178.9(4) . . . . ?
C33 N8 C37 C36 -0.1(7) . . . . ?
C33 N8 Co1 N4 -91.4(4) . . . . ?
C33 N8 Co1 N1 89.6(3) . . . . ?
C33 N8 Co1 N6 -0.4(3) . . . . ?
C33 N8 Co1 N9 179.0(4) . . . . ?
C33 C34 C35 C36 1.4(9) . . . . ?
C38 N9 C46 C45 -177.4(6) . . . . ?
C38 N9 C46 C39 0.8(5) . . . . ?
C38 N10 C39 C46 0.7(6) . . . . ?
C38 N10 C39 C40 175.8(7) . . . . ?
C38 C37 C36 C35 179.4(5) . . . . ?
C31 N7 C32 N6 -0.5(6) . . . . ?
C31 N7 C32 C33 179.1(5) . . . . ?
C31 C24 C25 C26 0.2(8) . . . . ?
C2 C3 C5 C7 0.8(7) . . . . ?
C2 C3 C5 C6 -179.6(5) . . . . ?
C24 N6 C32 N7 0.9(5) . . . . ?
C24 N6 C32 C33 -178.7(4) . . . . ?
C24 C31 C30 C28 -1.5(8) . . . . ?
C24 C25 C26 C28 -2.2(8) . . . . ?
C24 C25 C26 C27 176.7(5) . . . . ?
C7 C8 C1 N1 -178.9(4) . . . . ?
C7 C8 C1 C2 1.5(7) . . . . ?
C11 C10 C9 N1 -177.2(5) . . . . ?
C11 C10 C9 N2 0.4(9) . . . . ?
C11 C12 C13 C14 -0.8(8) . . . . ?
C45 C46 C39 N10 177.5(5) . . . . ?
C45 C46 C39 C40 1.8(9) . . . . ?
C45 C43 C41 C40 1.4(11) . . . . ?
C45 C43 C41 C42 -179.3(8) . . . . ?
C5 C3 C2 C1 -0.5(7) . . . . ?
C22' N5' C20' C21' -0.3(6) . . . . ?
C22' N5' C20' C19' -179.4(6) . . . . ?
C22' N4' C21' C14' 177.5(6) . . . . ?
C22' N4' C21' C20' -0.2(5) . . . . ?
C22' C23' C24' C25' -178.5(5) . . . . ?
C36 C37 C38 N9 -179.1(5) . . . . ?
C36 C37 C38 N10 -2.6(9) . . . . ?
N2' C8' C7' C5' 178.5(7) . . . . ?
C23' N6' C23' C22' 179.1(5) 2_655 . . . ?
C23' N6' C23' C24' -0.5(5) 2_655 . . . ?
C23' C24' C25' C24' -0.5(4) . . . 2_655 ?
C46 N9 C38 N10 -0.4(6) . . . . ?
C46 N9 C38 C37 176.6(4) . . . . ?
C46 C45 C43 C41 -0.4(10) . . . . ?
C46 C45 C43 C44 179.0(6) . . . . ?
C46 C39 C40 C41 -0.8(10) . . . . ?
C39 N10 C38 N9 -0.2(6) . . . . ?
C39 N10 C38 C37 -176.7(5) . . . . ?
C39 C40 C41 C43 -0.8(11) . . . . ?
C39 C40 C41 C42 180.0(8) . . . . ?
C10' N3' C10' C9' 178.4(5) 2_655 . . . ?
C10' N3' C10' C11' -0.7(5) 2_655 . . . ?
C10' C11' C12' C11' -0.6(5) . . . 2_655 ?
C25 C26 C28 C30 2.4(8) . . . . ?
C25 C26 C28 C29 -176.1(6) . . . . ?
C26 C28 C30 C31 -0.5(9) . . . . ?
C19 C18 C20 C22 178.0(5) . . . . ?
C19 C18 C20 C21 -1.1(7) . . . . ?
C21' N4' C22' N5' 0.1(6) . . . . ?
C21' N4' C22' C23' -175.9(4) . . . . ?
C21' C14' C15' C17' -1.0(9) . . . . ?
C21' C14' C15' C16' 179.0(6) . . . . ?
C21' C20' C19' C17' -2.0(9) . . . . ?
C1' N1' C9' N2' 0.4(6) . . . . ?
C1' N1' C9' C10' 179.1(5) . . . . ?
C1' C2' C3' C5' 0.7(8) . . . . ?
C1' C2' C3' C4' -179.7(5) . . . . ?
C1' C8' C7' C5' 1.2(10) . . . . ?
C4 C3 C2 C1 178.4(5) . . . . ?
C4 C3 C5 C7 -178.2(5) . . . . ?
C4 C3 C5 C6 1.4(8) . . . . ?
C30 C31 C24 N6 -179.7(5) . . . . ?
C30 C31 C24 C25 1.7(7) . . . . ?
C9' N1' C1' C2' 178.5(6) . . . . ?
C9' N1' C1' C8' -0.8(6) . . . . ?
C9' N2' C8' C1' -0.7(7) . . . . ?
C9' N2' C8' C7' -178.2(7) . . . . ?
C9' C10' C11' C12' -177.6(5) . . . . ?
C2' C1' C8' N2' -178.5(5) . . . . ?
C2' C1' C8' C7' -0.6(9) . . . . ?
C2' C3' C5' C7' 0.0(9) . . . . ?
C2' C3' C5' C6' 179.2(6) . . . . ?
C14' C21' C20' N5' -177.7(5) . . . . ?
C14' C21' C20' C19' 1.5(8) . . . . ?
C14' C15' C17' C19' 0.5(11) . . . . ?
C14' C15' C17' C18' 178.3(7) . . . . ?
C43 C45 C46 N9 176.8(6) . . . . ?
C43 C45 C46 C39 -1.2(9) . . . . ?
C20' N5' C22' N4' 0.1(6) . . . . ?
C20' N5' C22' C23' 175.5(5) . . . . ?
C20' C21' C14' C15' 0.0(8) . . . . ?
C20' C19' C17' C15' 1.0(10) . . . . ?
C20' C19' C17' C18' -176.7(7) . . . . ?
C3' C5' C7' C8' -0.9(10) . . . . ?
C8' N2' C9' N1' 0.2(7) . . . . ?
C8' N2' C9' C10' -178.3(6) . . . . ?
C8' C1' C2' C3' -0.3(8) . . . . ?
C27 C26 C28 C30 -176.5(6) . . . . ?
C27 C26 C28 C29 5.1(9) . . . . ?
C11' C10' C9' N1' 178.5(7) . . . . ?
C11' C10' C9' N2' -3.0(11) . . . . ?
C44 C43 C41 C40 -178.0(7) . . . . ?
C44 C43 C41 C42 1.3(12) . . . . ?
C4' C3' C5' C7' -179.7(6) . . . . ?
C4' C3' C5' C6' -0.4(9) . . . . ?
C29 C28 C30 C31 177.9(5) . . . . ?
C6' C5' C7' C8' 179.9(6) . . . . ?
C16' C15' C17' C19' -179.5(7) . . . . ?
C16' C15' C17' C18' -1.7(11) . . . . ?
Co1 N3 C10 C9 0.0(5) . . . . ?
Co1 N3 C10 C11 178.6(4) . . . . ?
Co1 N3 C14 C15 1.4(5) . . . . ?
Co1 N3 C14 C13 -177.6(4) . . . . ?
Co1 N8 C37 C38 1.0(5) . . . . ?
Co1 N8 C37 C36 179.9(4) . . . . ?
Co1 N8 C33 C32 -0.2(5) . . . . ?
Co1 N8 C33 C34 -180.0(4) . . . . ?
Co1 N4 C15 N5 177.8(3) . . . . ?
Co1 N4 C15 C14 -1.3(5) . . . . ?
Co1 N4 C23 C16 -176.9(4) . . . . ?
Co1 N4 C23 C22 3.6(9) . . . . ?
Co1 N1 C9 N2 -179.7(3) . . . . ?
Co1 N1 C9 C10 -1.7(5) . . . . ?
Co1 N1 C1 C8 179.6(4) . . . . ?
Co1 N1 C1 C2 -0.9(9) . . . . ?
Co1 N6 C32 N7 178.4(3) . . . . ?
Co1 N6 C32 C33 -1.3(5) . . . . ?
Co1 N6 C24 C31 -177.1(4) . . . . ?
Co1 N6 C24 C25 1.4(9) . . . . ?
Co1 N9 C38 N10 -177.4(4) . . . . ?
Co1 N9 C38 C37 -0.3(5) . . . . ?
Co1 N9 C46 C45 -1.9(10) . . . . ?
Co1 N9 C46 C39 176.4(4) . . . . ?
